data_2227883
loop_
_publ_author_name
'Yang, Fei'
'Meng, Fanjun'
'Zhang, Xiaomei'

_publ_section_title
;
 4-(Phenylsulfanyl)benzene-1,2-dicarbonitrile
;
_journal_coeditor_code PB2042
_journal_issue 11
_journal_name_full 'Acta Crystallographica Section E'
_journal_page_first o2970
_journal_paper_doi 10.1107/S1600536810043011
_journal_volume 66
_journal_year 2010
_chemical_formula_iupac 'C14 H8 N2 S'
_chemical_formula_moiety 'C14 H8 N2 S'
_chemical_formula_sum 'C14 H8 N2 S'
_chemical_formula_weight 236.28
_chemical_name_systematic
;
4-(Phenylsulfanyl)benzene-1,2-dicarbonitrile
;
_space_group_IT_number 14
_symmetry_cell_setting monoclinic
_symmetry_space_group_name_Hall '-P 2ybc'
_symmetry_space_group_name_H-M 'P 1 21/c 1'
_atom_sites_solution_hydrogens geom
_atom_sites_solution_primary direct
_atom_sites_solution_secondary difmap
_audit_creation_method SHELXL-97
_cell_angle_alpha 90.00
_cell_angle_beta 91.544(2)
_cell_angle_gamma 90.00
_cell_formula_units_Z 4
_cell_length_a 7.8515(7)
_cell_length_b 9.7739(9)
_cell_length_c 15.6248(14)
_cell_measurement_reflns_used 2102
_cell_measurement_temperature 273(2)
_cell_measurement_theta_max 25.00
_cell_measurement_theta_min 2.16
_cell_volume 1198.61(19)
_computing_cell_refinement 'SAINT-Plus (Bruker, 2001)'
_computing_data_collection 'APEX2 (Bruker, 2004)'
_computing_data_reduction 'SAINT-Plus (Bruker, 2001)'
_computing_molecular_graphics 'SHELXTL (Sheldrick, 2008)'
_computing_publication_material 'SHELXTL (Sheldrick, 2008)'
_computing_structure_refinement 'SHELXL97 (Sheldrick, 2008)'
_computing_structure_solution 'SHELXS97 (Sheldrick, 2008)'
_diffrn_ambient_temperature 273(2)
_diffrn_measured_fraction_theta_full 0.999
_diffrn_measured_fraction_theta_max 0.999
_diffrn_measurement_device_type 'Bruker APEXII CCD'
_diffrn_measurement_method 'phi and omega scans'
_diffrn_radiation_monochromator graphite
_diffrn_radiation_source 'fine-focus sealed tube'
_diffrn_radiation_type MoK\a
_diffrn_radiation_wavelength 0.71073
_diffrn_reflns_av_R_equivalents 0.0148
_diffrn_reflns_av_sigmaI/netI 0.0174
_diffrn_reflns_limit_h_max 9
_diffrn_reflns_limit_h_min -8
_diffrn_reflns_limit_k_max 11
_diffrn_reflns_limit_k_min -11
_diffrn_reflns_limit_l_max 18
_diffrn_reflns_limit_l_min -14
_diffrn_reflns_number 5758
_diffrn_reflns_theta_full 25.00
_diffrn_reflns_theta_max 25.00
_diffrn_reflns_theta_min 2.46
_diffrn_standards_number 0
_exptl_absorpt_coefficient_mu 0.246
_exptl_absorpt_correction_T_max 0.9502
_exptl_absorpt_correction_T_min 0.9276
_exptl_absorpt_correction_type multi-scan
_exptl_absorpt_process_details '(SADABS; Sheldrick, 2003)'
_exptl_crystal_colour colorless
_exptl_crystal_density_diffrn 1.309
_exptl_crystal_density_method 'not measured'
_exptl_crystal_description block
_exptl_crystal_F_000 488
_exptl_crystal_size_max 0.31
_exptl_crystal_size_mid 0.25
_exptl_crystal_size_min 0.21
_refine_diff_density_max 0.325
_refine_diff_density_min -0.376
_refine_ls_extinction_method none
_refine_ls_goodness_of_fit_ref 1.037
_refine_ls_hydrogen_treatment noref
_refine_ls_matrix_type full
_refine_ls_number_parameters 154
_refine_ls_number_reflns 2102
_refine_ls_number_restraints 17
_refine_ls_restrained_S_all 1.033
_refine_ls_R_factor_all 0.0427
_refine_ls_R_factor_gt 0.0365
_refine_ls_shift/su_max 0.000
_refine_ls_shift/su_mean 0.000
_refine_ls_structure_factor_coef Fsqd
_refine_ls_weighting_details 'calc w=1/[\s^2^(Fo^2^)+(0.0430P)^2^+0.3751P] where P=(Fo^2^+2Fc^2^)/3'
_refine_ls_weighting_scheme calc
_refine_ls_wR_factor_gt 0.0921
_refine_ls_wR_factor_ref 0.0976
_reflns_number_gt 1818
_reflns_number_total 2102
_reflns_threshold_expression I>2\s(I)
_cod_data_source_file pb2042.cif
_cod_data_source_block I
_cod_original_sg_symbol_H-M 'P 21/c'
_cod_database_code 2227883
_cod_database_fobs_code 2227883

loop_
_symmetry_equiv_pos_as_xyz
'x, y, z'
'-x, y+1/2, -z+1/2'
'-x, -y, -z'
'x, -y-1/2, z-1/2'

loop_
_atom_site_type_symbol
_atom_site_label
_atom_site_fract_x
_atom_site_fract_y
_atom_site_fract_z
_atom_site_U_iso_or_equiv
_atom_site_adp_type
_atom_site_calc_flag
_atom_site_refinement_flags
_atom_site_occupancy
_atom_site_disorder_assembly
_atom_site_disorder_group
S S1 1.02062(6) -0.13035(5) 0.20832(4) 0.0706(2) Uani d . 1 . .
N N1 1.1713(2) 0.44401(17) -0.06030(11) 0.0689(5) Uani d . 1 . .
N N2 1.5357(2) 0.1851(2) -0.00461(12) 0.0759(5) Uani d . 1 . .
C C1 1.10678(19) 0.23614(16) 0.03502(9) 0.0428(4) Uani d U 1 . .
C C2 1.23816(19) 0.14420(16) 0.05715(10) 0.0437(4) Uani d U 1 . .
C C3 1.2075(2) 0.03475(17) 0.11030(11) 0.0496(4) Uani d . 1 . .
H H3 1.2954 -0.0253 0.1252 0.060 Uiso calc R 1 . .
C C4 1.0448(2) 0.01386(16) 0.14187(11) 0.0466(4) Uani d . 1 . .
C C5 0.9148(2) 0.10349(18) 0.11842(11) 0.0508(4) Uani d . 1 . .
H H5 0.8056 0.0890 0.1383 0.061 Uiso calc R 1 . .
C C6 0.9453(2) 0.21380(17) 0.06595(11) 0.0504(4) Uani d . 1 . .
H H6 0.8571 0.2735 0.0512 0.061 Uiso calc R 1 . .
C C7 1.1412(2) 0.35200(18) -0.01832(11) 0.0498(4) Uani d U 1 . .
C C8 1.4050(2) 0.16575(18) 0.02351(12) 0.0539(4) Uani d U 1 . .
C C9 0.8157(2) -0.10711(17) 0.25164(11) 0.0493(4) Uani d U 1 . .
C C10 0.7880(3) -0.0083(2) 0.31328(12) 0.0629(5) Uani d U 1 . .
H H10 0.8762 0.0491 0.3316 0.075 Uiso calc R 1 . .
C C11 0.6272(3) 0.0044(2) 0.34748(13) 0.0723(6) Uani d U 1 . .
H H11 0.6075 0.0708 0.3887 0.087 Uiso calc R 1 . .
C C12 0.4977(3) -0.0807(2) 0.32069(14) 0.0724(6) Uani d U 1 . .
H H12 0.3900 -0.0715 0.3434 0.087 Uiso calc R 1 . .
C C13 0.5263(3) -0.1780(2) 0.26123(15) 0.0736(6) Uani d U 1 . .
H H13 0.4380 -0.2358 0.2437 0.088 Uiso calc R 1 . .
C C14 0.6849(2) -0.1927(2) 0.22626(12) 0.0601(5) Uani d U 1 . .
H H14 0.7032 -0.2604 0.1857 0.072 Uiso calc R 1 . .

loop_
_atom_site_aniso_label
_atom_site_aniso_U_11
_atom_site_aniso_U_22
_atom_site_aniso_U_33
_atom_site_aniso_U_12
_atom_site_aniso_U_13
_atom_site_aniso_U_23
S1 0.0552(3) 0.0589(3) 0.0988(4) 0.0124(2) 0.0230(3) 0.0307(3)
N1 0.0704(11) 0.0639(10) 0.0736(11) 0.0084(8) 0.0214(8) 0.0192(9)
N2 0.0501(10) 0.0816(12) 0.0971(13) 0.0050(8) 0.0241(9) 0.0081(10)
C1 0.0433(8) 0.0425(8) 0.0428(8) 0.0005(7) 0.0046(6) -0.0009(7)
C2 0.0387(8) 0.0459(9) 0.0470(9) 0.0015(7) 0.0079(6) -0.0033(7)
C3 0.0418(9) 0.0483(9) 0.0590(10) 0.0091(7) 0.0062(7) 0.0042(8)
C4 0.0442(9) 0.0439(9) 0.0520(9) 0.0004(7) 0.0064(7) 0.0012(7)
C5 0.0373(8) 0.0530(10) 0.0623(10) 0.0005(7) 0.0082(7) 0.0071(8)
C6 0.0397(8) 0.0517(9) 0.0600(10) 0.0069(7) 0.0039(7) 0.0072(8)
C7 0.0458(9) 0.0522(10) 0.0519(9) 0.0062(8) 0.0100(7) 0.0016(8)
C8 0.0449(9) 0.0535(10) 0.0638(11) 0.0065(8) 0.0098(8) 0.0049(8)
C9 0.0517(9) 0.0456(9) 0.0510(9) 0.0027(7) 0.0070(7) 0.0115(7)
C10 0.0732(12) 0.0524(10) 0.0626(11) -0.0007(9) -0.0059(9) 0.0000(9)
C11 0.0989(16) 0.0647(12) 0.0539(11) 0.0253(12) 0.0141(11) -0.0029(9)
C12 0.0647(12) 0.0775(14) 0.0762(14) 0.0134(11) 0.0239(10) 0.0126(11)
C13 0.0578(11) 0.0763(14) 0.0875(15) -0.0109(10) 0.0137(10) -0.0022(12)
C14 0.0647(11) 0.0573(11) 0.0588(11) -0.0039(9) 0.0129(9) -0.0059(9)

loop_
_atom_type_symbol
_atom_type_description
_atom_type_scat_dispersion_real
_atom_type_scat_dispersion_imag
_atom_type_scat_source
C C 0.0033 0.0016 'International Tables Vol C Tables 4.2.6.8 and 6.1.1.4'
H H 0.0000 0.0000 'International Tables Vol C Tables 4.2.6.8 and 6.1.1.4'
N N 0.0061 0.0033 'International Tables Vol C Tables 4.2.6.8 and 6.1.1.4'
S S 0.1246 0.1234 'International Tables Vol C Tables 4.2.6.8 and 6.1.1.4'

loop_
_geom_angle_atom_site_label_1
_geom_angle_atom_site_label_2
_geom_angle_atom_site_label_3
_geom_angle_site_symmetry_1
_geom_angle_site_symmetry_3
_geom_angle
_geom_angle_publ_flag
C4 S1 C9 . . 103.59(7) ?
C6 C1 C2 . . 119.07(14) ?
C6 C1 C7 . . 120.97(14) ?
C2 C1 C7 . . 119.95(14) ?
C3 C2 C1 . . 120.38(14) ?
C3 C2 C8 . . 120.55(14) ?
C1 C2 C8 . . 119.07(14) ?
C2 C3 C4 . . 120.13(14) ?
C2 C3 H3 . . 119.9 ?
C4 C3 H3 . . 119.9 ?
C5 C4 C3 . . 119.22(15) ?
C5 C4 S1 . . 124.76(12) ?
C3 C4 S1 . . 116.01(12) ?
C6 C5 C4 . . 120.80(15) ?
C6 C5 H5 . . 119.6 ?
C4 C5 H5 . . 119.6 ?
C5 C6 C1 . . 120.39(15) ?
C5 C6 H6 . . 119.8 ?
C1 C6 H6 . . 119.8 ?
N1 C7 C1 . . 178.87(19) ?
N2 C8 C2 . . 178.3(2) ?
C14 C9 C10 . . 119.68(17) ?
C14 C9 S1 . . 119.29(14) ?
C10 C9 S1 . . 120.97(14) ?
C9 C10 C11 . . 119.38(18) ?
C9 C10 H10 . . 120.3 ?
C11 C10 H10 . . 120.3 ?
C12 C11 C10 . . 120.21(18) ?
C12 C11 H11 . . 119.9 ?
C10 C11 H11 . . 119.9 ?
C13 C12 C11 . . 120.05(19) ?
C13 C12 H12 . . 120.0 ?
C11 C12 H12 . . 120.0 ?
C12 C13 C14 . . 120.9(2) ?
C12 C13 H13 . . 119.6 ?
C14 C13 H13 . . 119.6 ?
C9 C14 C13 . . 119.80(18) ?
C9 C14 H14 . . 120.1 ?
C13 C14 H14 . . 120.1 ?

loop_
_geom_bond_atom_site_label_1
_geom_bond_atom_site_label_2
_geom_bond_site_symmetry_2
_geom_bond_distance
_geom_bond_publ_flag
S1 C4 . 1.7638(16) ?
S1 C9 . 1.7770(17) ?
N1 C7 . 1.142(2) ?
N2 C8 . 1.143(2) ?
C1 C6 . 1.386(2) ?
C1 C2 . 1.404(2) ?
C1 C7 . 1.436(2) ?
C2 C3 . 1.379(2) ?
C2 C8 . 1.440(2) ?
C3 C4 . 1.397(2) ?
C3 H3 . 0.9300 ?
C4 C5 . 1.387(2) ?
C5 C6 . 1.379(2) ?
C5 H5 . 0.9300 ?
C6 H6 . 0.9300 ?
C9 C14 . 1.375(3) ?
C9 C10 . 1.385(3) ?
C10 C11 . 1.389(3) ?
C10 H10 . 0.9300 ?
C11 C12 . 1.370(3) ?
C11 H11 . 0.9300 ?
C12 C13 . 1.353(3) ?
C12 H12 . 0.9300 ?
C13 C14 . 1.381(3) ?
C13 H13 . 0.9300 ?
C14 H14 . 0.9300 ?

loop_
_cod_related_entry_id
_cod_related_entry_database
_cod_related_entry_code
1 ChemSpider 329963
